data_1534694
loop_
_publ_author_name
'Grechkin, S.V.'
'Viting, B.N.'
'Lazoryak, B.I.'
'Arkhangel'skii, I.V.'

_publ_section_title
;
 Interaction of substituted fluoroapatites with phosphoric acid
;
_journal_name_full 'Izvestiya Akademii Nauk SSSR, Neorganicheskie Materialy'
_journal_page_first 1298
_journal_page_last 1301
_journal_volume 27
_journal_year 1991
_chemical_formula_sum 'Ba3 Ca2 F O12 P3'
_chemical_name_systematic 'Ca2 Ba3 (P O4)3 F'
_space_group_IT_number 176
_symmetry_space_group_name_Hall '-P 6c'
_symmetry_space_group_name_H-M 'P 63/m'
_cell_angle_alpha 90
_cell_angle_beta 90
_cell_angle_gamma 120
_cell_formula_units_Z 2
_cell_length_a 9.845
_cell_length_b 9.845
_cell_length_c 7.359
_cell_volume 617.705
_citation_journal_id_ASTM IVNMAW
_cod_data_source_file Grechkin_IVNMAW_1991_1163.cif
_cod_data_source_block Ba3Ca2F1O12P3
_cod_original_cell_volume 617.7047
_cod_original_formula_sum 'Ba3 Ca2 F1 O12 P3'
_cod_database_code 1534694

loop_
_symmetry_equiv_pos_as_xyz
x,y,z
x-y,x,z+1/2
-y,x-y,z
-x,-y,z+1/2
-x+y,-x,z
y,-x+y,z+1/2
-x,-y,-z
-x+y,-x,-z-1/2
y,-x+y,-z
x,y,-z-1/2
x-y,x,-z
-y,x-y,-z-1/2

loop_
_atom_site_label
_atom_site_type_symbol
_atom_site_fract_x
_atom_site_fract_y
_atom_site_fract_z
_atom_site_occupancy
_atom_site_U_iso_or_equiv
P1 P+5 0.399 0.369 0.25 1 0.0
O1 O-2 0.3265 0.4832 0.25 1 0.0
F1 F-1 0 0 0.25 1 0.0
O2 O-2 0.5878 0.4665 0.25 1 0.0
Ca1 Ca+2 0.3333 0.6667 0.009 0.625 0.0
Ca2 Ca+2 0.221 0.971 0.25 0.25 0.0
Ba1 Ba+2 0.3333 0.6667 0.009 0.375 0.0
O3 O-2 0.3405 0.2561 0.069 1 0.0
Ba2 Ba+2 0.221 0.971 0.25 0.75 0.0
